data_7102855
loop_
_publ_author_name
'Xu, Fenfen'
'Tard, C\'edric'
'Wang, Xiufeng'
'Ibrahim, Saad K'
'Hughes, David L'
'Zhong, Wei'
'Zeng, Xirui'
'Luo, Qiuyan'
'Liu, Xiaoming'
'Pickett, Christopher J'

_publ_section_title
;
 Controlling carbon monoxide binding at di-iron units related to the
 iron-only hydrogenase sub-site.
;
_journal_issue 5
_journal_name_full 'Chemical communications (Cambridge, England)'
_journal_page_first 606
_journal_page_last 608
_journal_paper_doi 10.1039/b712805c
_journal_year 2008
_chemical_formula_moiety 'C10 H11 Fe2 N O5 S2, C2 H3 N'
_chemical_formula_structural '[Fe2 (CO)5 {MeC(SCH2)CH2NH2}].MeCN'
_chemical_formula_sum 'C12 H14 Fe2 N2 O5 S2'
_chemical_formula_weight 442.07
_chemical_name_common 'Compound A, X=CH2NH2'
_chemical_name_systematic
;
?
;
_space_group_IT_number 62
_symmetry_cell_setting orthorhombic
_symmetry_space_group_name_Hall '-P 2ac 2n'
_symmetry_space_group_name_H-M 'P n m a'
_atom_sites_solution_hydrogens geom
_atom_sites_solution_primary direct
_atom_sites_solution_secondary difmap
_audit_creation_method 'SHELXL-97 and CrysAlis RED'
_cell_angle_alpha 90.00
_cell_angle_beta 90.00
_cell_angle_gamma 90.00
_cell_formula_units_Z 4
_cell_length_a 17.9779(12)
_cell_length_b 9.6907(7)
_cell_length_c 9.6462(5)
_cell_measurement_temperature 140(1)
_cell_volume 1680.55(19)
_computing_cell_refinement
;
CrysAlis RED, Oxford Diffraction Ltd., Version 1.171.28c4 beta
;
_computing_data_collection
;
CrysAlis CCD, Oxford Diffraction Ltd., Version 1.171.28c4 beta
;
_computing_data_reduction
;
CrysAlis RED, Oxford Diffraction Ltd., Version 1.171.28c4 beta
;
_computing_molecular_graphics 'ORTEP (Johnson, 1971)'
_computing_publication_material 'SHELXL-97 (Sheldrick, 1997b)'
_computing_structure_refinement 'SHELXL-97 (Sheldrick, 1997b)'
_computing_structure_solution 'SHELXS-97 (Sheldrick, 1997a)'
_diffrn_ambient_temperature 140(1)
_diffrn_detector_area_resol_mean 16.0050
_diffrn_measured_fraction_theta_full 0.998
_diffrn_measured_fraction_theta_max 0.998
_diffrn_measurement_device_type 'Oxford Diffraction Xcalibur 3/CCD'
_diffrn_measurement_method 'Thin slice \f and \w scans'
_diffrn_radiation_monochromator graphite
_diffrn_radiation_source 'Enhance (Mo) X-ray Source'
_diffrn_radiation_type Mo-K\a
_diffrn_radiation_wavelength 0.71073
_diffrn_reflns_av_R_equivalents 0.0313
_diffrn_reflns_av_sigmaI/netI 0.0140
_diffrn_reflns_limit_h_max 25
_diffrn_reflns_limit_h_min -25
_diffrn_reflns_limit_k_max 13
_diffrn_reflns_limit_k_min -13
_diffrn_reflns_limit_l_max 13
_diffrn_reflns_limit_l_min -13
_diffrn_reflns_number 29453
_diffrn_reflns_theta_full 30.00
_diffrn_reflns_theta_max 30.00
_diffrn_reflns_theta_min 3.74
_exptl_absorpt_coefficient_mu 1.998
_exptl_absorpt_correction_T_max 1.112
_exptl_absorpt_correction_T_min 0.802
_exptl_absorpt_correction_type multi-scan
_exptl_absorpt_process_details
;
CrysAlis RED, Oxford Diffraction Ltd., Version 1.171.28c4 beta
Empirical absorption correction using spherical harmonics,
implemented in SCALE3 ABSPACK scaling algorithm.
;
_exptl_crystal_colour brown
_exptl_crystal_density_diffrn 1.747
_exptl_crystal_density_method 'not measured'
_exptl_crystal_description plate
_exptl_crystal_F_000 896
_exptl_crystal_size_max 0.53
_exptl_crystal_size_mid 0.52
_exptl_crystal_size_min 0.13
_refine_diff_density_max 0.575
_refine_diff_density_min -0.392
_refine_diff_density_rms 0.063
_refine_ls_extinction_method none
_refine_ls_goodness_of_fit_ref 1.074
_refine_ls_hydrogen_treatment constr
_refine_ls_matrix_type full
_refine_ls_number_parameters 122
_refine_ls_number_reflns 2582
_refine_ls_number_restraints 0
_refine_ls_restrained_S_all 1.074
_refine_ls_R_factor_all 0.0287
_refine_ls_R_factor_gt 0.0233
_refine_ls_shift/su_max 0.002
_refine_ls_shift/su_mean 0.000
_refine_ls_structure_factor_coef Fsqd
_refine_ls_weighting_details 'calc w=1/[\s^2^(Fo^2^)+(0.0305P)^2^+0.6602P] where P=(Fo^2^+2Fc^2^)/3'
_refine_ls_weighting_scheme calc
_refine_ls_wR_factor_gt 0.0558
_refine_ls_wR_factor_ref 0.0573
_reflns_number_gt 2308
_reflns_number_total 2582
_reflns_threshold_expression I>2sigma(I)
_cod_data_source_file b712805c.txt
_cod_data_source_block xiaomingl8
_cod_original_sg_symbol_H-M Pnma
_cod_database_code 7102855

loop_
_symmetry_equiv_pos_as_xyz
'x, y, z'
'-x, y+1/2, -z'
'x+1/2, -y+1/2, -z+1/2'
'-x+1/2, -y, z+1/2'
'-x, -y, -z'
'x, -y-1/2, z'
'-x-1/2, y-1/2, z-1/2'
'x-1/2, y, -z-1/2'

loop_
_atom_site_label
_atom_site_type_symbol
_atom_site_fract_x
_atom_site_fract_y
_atom_site_fract_z
_atom_site_U_iso_or_equiv
_atom_site_adp_type
_atom_site_occupancy
_atom_site_symmetry_multiplicity
_atom_site_calc_flag
_atom_site_refinement_flags
_atom_site_disorder_assembly
_atom_site_disorder_group
Fe1 Fe 0.459987(15) 0.2500 0.10319(3) 0.01713(7) Uani 1 2 d S . .
Fe2 Fe 0.434517(15) 0.2500 0.35689(3) 0.01792(7) Uani 1 2 d S . .
S1 S 0.506190(17) 0.41095(3) 0.25024(3) 0.01935(8) Uani 1 1 d . . .
C1 C 0.60250(7) 0.37963(15) 0.29964(15) 0.0246(3) Uani 1 1 d . . .
H1A H 0.6321 0.3755 0.2156 0.029 Uiso 1 1 calc R . .
H1B H 0.6197 0.4586 0.3524 0.029 Uiso 1 1 calc R . .
C2 C 0.61846(10) 0.2500 0.38415(19) 0.0188(3) Uani 1 2 d S . .
C21 C 0.70258(10) 0.2500 0.4152(2) 0.0250(4) Uani 1 2 d S . .
H21A H 0.7151 0.3304 0.4685 0.037 Uiso 0.50 1 calc PR . .
H21B H 0.7298 0.2509 0.3296 0.037 Uiso 1 2 calc SR . .
H21C H 0.7152 0.1687 0.4669 0.037 Uiso 0.50 1 calc PR . .
C3 C 0.57929(11) 0.2500 0.5261(2) 0.0249(4) Uani 1 2 d S . .
H3A H 0.5967 0.1696 0.5765 0.030 Uiso 0.50 1 calc PR . .
H3B H 0.5967 0.3304 0.5765 0.030 Uiso 0.50 1 calc PR . .
N4 N 0.49820(10) 0.2500 0.53326(18) 0.0398(5) Uani 1 2 d S . .
H4A H 0.4848 0.3245 0.5830 0.048 Uiso 0.50 1 calc PR . .
H4B H 0.4848 0.1755 0.5830 0.048 Uiso 0.50 1 calc PR . .
C11 C 0.52340(11) 0.2500 -0.0421(2) 0.0218(4) Uani 1 2 d S . .
O11 O 0.56262(9) 0.2500 -0.13458(16) 0.0318(3) Uani 1 2 d S . .
C12 C 0.39788(7) 0.11763(15) 0.04455(14) 0.0220(3) Uani 1 1 d . . .
O12 O 0.35765(6) 0.03298(11) 0.01121(11) 0.0302(2) Uani 1 1 d . . .
C22 C 0.36435(8) 0.12606(15) 0.37817(15) 0.0251(3) Uani 1 1 d . . .
O22 O 0.31423(7) 0.05127(13) 0.38216(14) 0.0406(3) Uani 1 1 d . . .
N5 N 0.37219(11) 0.2500 0.7383(2) 0.0367(4) Uani 1 2 d S . .
C51 C 0.31093(12) 0.2500 0.7093(2) 0.0261(4) Uani 1 2 d S . .
C52 C 0.23285(14) 0.2500 0.6710(3) 0.0438(6) Uani 1 2 d S . .
H52A H 0.2148 0.1568 0.6688 0.066 Uiso 0.50 1 calc PR . .
H52B H 0.2272 0.2911 0.5811 0.066 Uiso 0.50 1 calc PR . .
H52C H 0.2050 0.3021 0.7378 0.066 Uiso 0.50 1 calc PR . .

loop_
_atom_site_aniso_label
_atom_site_aniso_U_11
_atom_site_aniso_U_22
_atom_site_aniso_U_33
_atom_site_aniso_U_23
_atom_site_aniso_U_13
_atom_site_aniso_U_12
Fe1 0.01855(13) 0.01896(13) 0.01388(12) 0.000 -0.00003(9) 0.000
Fe2 0.01799(13) 0.02102(13) 0.01476(12) 0.000 0.00100(9) 0.000
S1 0.02161(15) 0.01692(14) 0.01952(14) 0.00069(11) -0.00142(11) -0.00021(11)
C1 0.0202(6) 0.0257(7) 0.0278(7) 0.0072(5) -0.0013(5) -0.0053(5)
C2 0.0170(8) 0.0205(8) 0.0189(8) 0.000 -0.0004(6) 0.000
C21 0.0192(9) 0.0292(10) 0.0266(9) 0.000 -0.0004(7) 0.000
C3 0.0205(9) 0.0354(11) 0.0189(9) 0.000 -0.0010(7) 0.000
N4 0.0195(8) 0.0829(16) 0.0169(8) 0.000 0.0009(7) 0.000
C11 0.0216(8) 0.0238(9) 0.0200(8) 0.000 -0.0023(7) 0.000
O11 0.0302(8) 0.0398(9) 0.0255(8) 0.000 0.0087(6) 0.000
C12 0.0217(6) 0.0265(6) 0.0177(6) 0.0009(5) 0.0010(5) 0.0031(5)
O12 0.0289(5) 0.0287(5) 0.0329(5) -0.0044(4) -0.0025(4) -0.0050(4)
C22 0.0258(6) 0.0260(7) 0.0236(7) 0.0070(5) 0.0025(5) 0.0031(5)
O22 0.0330(6) 0.0348(6) 0.0541(7) 0.0117(6) 0.0052(5) -0.0093(5)
N5 0.0283(9) 0.0533(13) 0.0284(9) 0.000 0.0014(8) 0.000
C51 0.0312(10) 0.0262(10) 0.0209(9) 0.000 0.0041(8) 0.000
C52 0.0284(11) 0.0595(17) 0.0433(14) 0.000 -0.0008(10) 0.000

loop_
_atom_type_symbol
_atom_type_description
_atom_type_scat_dispersion_real
_atom_type_scat_dispersion_imag
_atom_type_scat_source
C C 0.0033 0.0016 'International Tables Vol C Tables 4.2.6.8 and 6.1.1.4'
H H 0.0000 0.0000 'International Tables Vol C Tables 4.2.6.8 and 6.1.1.4'
N N 0.0061 0.0033 'International Tables Vol C Tables 4.2.6.8 and 6.1.1.4'
O O 0.0106 0.0060 'International Tables Vol C Tables 4.2.6.8 and 6.1.1.4'
S S 0.1246 0.1234 'International Tables Vol C Tables 4.2.6.8 and 6.1.1.4'
Fe Fe 0.3463 0.8444 'International Tables Vol C Tables 4.2.6.8 and 6.1.1.4'

loop_
_geom_angle_atom_site_label_1
_geom_angle_atom_site_label_2
_geom_angle_atom_site_label_3
_geom_angle
_geom_angle_site_symmetry_1
_geom_angle_site_symmetry_3
_geom_angle_publ_flag
C12 Fe1 C12 91.41(9) . 6_565 ?
C12 Fe1 C11 98.53(6) . . ?
C12 Fe1 C11 98.53(6) 6_565 . ?
C12 Fe1 S1 156.72(5) . . ?
C12 Fe1 S1 86.17(4) 6_565 . ?
C11 Fe1 S1 104.73(4) . . ?
C12 Fe1 S1 86.17(4) . 6_565 ?
C12 Fe1 S1 156.72(5) 6_565 6_565 ?
C11 Fe1 S1 104.73(4) . 6_565 ?
S1 Fe1 S1 86.996(19) . 6_565 ?
C12 Fe1 Fe2 101.28(4) . . ?
C12 Fe1 Fe2 101.28(4) 6_565 . ?
C11 Fe1 Fe2 151.47(6) . . ?
S1 Fe1 Fe2 56.778(11) . . ?
S1 Fe1 Fe2 56.778(11) 6_565 . ?
C22 Fe2 C22 86.45(9) . 6_565 ?
C22 Fe2 N4 107.72(6) . . ?
C22 Fe2 N4 107.72(6) 6_565 . ?
C22 Fe2 S1 89.47(5) . 6_565 ?
C22 Fe2 S1 158.75(5) 6_565 6_565 ?
N4 Fe2 S1 93.39(4) . 6_565 ?
C22 Fe2 S1 158.75(5) . . ?
C22 Fe2 S1 89.47(5) 6_565 . ?
N4 Fe2 S1 93.39(4) . . ?
S1 Fe2 S1 86.819(19) 6_565 . ?
C22 Fe2 Fe1 104.32(5) . . ?
C22 Fe2 Fe1 104.32(5) 6_565 . ?
N4 Fe2 Fe1 135.47(5) . . ?
S1 Fe2 Fe1 56.637(11) 6_565 . ?
S1 Fe2 Fe1 56.637(11) . . ?
C1 S1 Fe1 113.42(5) . . ?
C1 S1 Fe2 107.85(5) . . ?
Fe1 S1 Fe2 66.585(13) . . ?
C2 C1 S1 117.13(10) . . ?
C2 C1 H1A 108.0 . . ?
S1 C1 H1A 108.0 . . ?
C2 C1 H1B 108.0 . . ?
S1 C1 H1B 108.0 . . ?
H1A C1 H1B 107.3 . . ?
C1 C2 C1 110.94(16) 6_565 . ?
C1 C2 C3 112.92(10) 6_565 . ?
C1 C2 C3 112.92(10) . . ?
C1 C2 C21 106.76(10) 6_565 . ?
C1 C2 C21 106.76(10) . . ?
C3 C2 C21 106.01(15) . . ?
C2 C21 H21A 109.5 . . ?
C2 C21 H21B 109.5 . . ?
H21A C21 H21B 109.5 . . ?
C2 C21 H21C 109.5 . . ?
H21A C21 H21C 109.5 . . ?
H21B C21 H21C 109.5 . . ?
N4 C3 C2 119.92(16) . . ?
N4 C3 H3A 107.3 . . ?
C2 C3 H3A 107.3 . . ?
N4 C3 H3B 107.3 . . ?
C2 C3 H3B 107.3 . . ?
H3A C3 H3B 106.9 . . ?
C3 N4 Fe2 121.23(13) . . ?
C3 N4 H4A 107.0 . . ?
Fe2 N4 H4A 107.0 . . ?
C3 N4 H4B 107.0 . . ?
Fe2 N4 H4B 107.0 . . ?
H4A N4 H4B 106.8 . . ?
O11 C11 Fe1 179.19(18) . . ?
O12 C12 Fe1 177.96(13) . . ?
O22 C22 Fe2 173.22(13) . . ?
N5 C51 C52 179.5(2) . . ?
C51 C52 H52A 109.5 . . ?
C51 C52 H52B 109.5 . . ?
H52A C52 H52B 109.5 . . ?
C51 C52 H52C 109.5 . . ?
H52A C52 H52C 109.5 . . ?
H52B C52 H52C 109.5 . . ?

loop_
_geom_bond_atom_site_label_1
_geom_bond_atom_site_label_2
_geom_bond_distance
_geom_bond_site_symmetry_2
_geom_bond_publ_flag
Fe1 C12 1.7922(14) . ?
Fe1 C12 1.7922(14) 6_565 ?
Fe1 C11 1.807(2) . ?
Fe1 S1 2.2660(4) . ?
Fe1 S1 2.2660(4) 6_565 ?
Fe1 Fe2 2.4897(4) . ?
Fe2 C22 1.7538(15) . ?
Fe2 C22 1.7538(15) 6_565 ?
Fe2 N4 2.0507(18) . ?
Fe2 S1 2.2697(4) 6_565 ?
Fe2 S1 2.2697(4) . ?
S1 C1 1.8213(14) . ?
C1 C2 1.5248(17) . ?
C1 H1A 0.9700 . ?
C1 H1B 0.9700 . ?
C2 C1 1.5248(17) 6_565 ?
C2 C3 1.540(3) . ?
C2 C21 1.542(3) . ?
C21 H21A 0.9600 . ?
C21 H21B 0.9600 . ?
C21 H21C 0.9600 . ?
C3 N4 1.460(3) . ?
C3 H3A 0.9700 . ?
C3 H3B 0.9700 . ?
N4 H4A 0.9000 . ?
N4 H4B 0.9000 . ?
C11 O11 1.137(3) . ?
C12 O12 1.1400(17) . ?
C22 O22 1.1570(18) . ?
N5 C51 1.136(3) . ?
C51 C52 1.452(3) . ?
C52 H52A 0.9600 . ?
C52 H52B 0.9600 . ?
C52 H52C 0.9600 . ?

loop_
_geom_torsion_atom_site_label_1
_geom_torsion_atom_site_label_2
_geom_torsion_atom_site_label_3
_geom_torsion_atom_site_label_4
_geom_torsion
_geom_torsion_site_symmetry_1
_geom_torsion_site_symmetry_2
_geom_torsion_site_symmetry_3
_geom_torsion_site_symmetry_4
_geom_torsion_publ_flag
C12 Fe1 Fe2 C22 -1.90(6) . . . . ?
C12 Fe1 Fe2 C22 91.85(7) 6_565 . . . ?
C11 Fe1 Fe2 C22 -135.02(5) . . . . ?
S1 Fe1 Fe2 C22 169.61(5) . . . . ?
S1 Fe1 Fe2 C22 -79.66(5) 6_565 . . . ?
C12 Fe1 Fe2 C22 -91.85(7) . . . 6_565 ?
C12 Fe1 Fe2 C22 1.90(6) 6_565 . . 6_565 ?
C11 Fe1 Fe2 C22 135.02(5) . . . 6_565 ?
S1 Fe1 Fe2 C22 79.66(5) . . . 6_565 ?
S1 Fe1 Fe2 C22 -169.61(5) 6_565 . . 6_565 ?
C12 Fe1 Fe2 N4 133.13(4) . . . . ?
C12 Fe1 Fe2 N4 -133.13(4) 6_565 . . . ?
C11 Fe1 Fe2 N4 0.0 . . . . ?
S1 Fe1 Fe2 N4 -55.367(11) . . . . ?
S1 Fe1 Fe2 N4 55.367(11) 6_565 . . . ?
C12 Fe1 Fe2 S1 77.76(5) . . . 6_565 ?
C12 Fe1 Fe2 S1 171.51(5) 6_565 . . 6_565 ?
C11 Fe1 Fe2 S1 -55.367(11) . . . 6_565 ?
S1 Fe1 Fe2 S1 -110.73(2) . . . 6_565 ?
C12 Fe1 Fe2 S1 -171.51(5) . . . . ?
C12 Fe1 Fe2 S1 -77.76(5) 6_565 . . . ?
C11 Fe1 Fe2 S1 55.367(11) . . . . ?
S1 Fe1 Fe2 S1 110.73(2) 6_565 . . . ?
C12 Fe1 S1 C1 121.66(12) . . . . ?
C12 Fe1 S1 C1 -153.68(7) 6_565 . . . ?
C11 Fe1 S1 C1 -55.86(7) . . . . ?
S1 Fe1 S1 C1 48.59(5) 6_565 . . . ?
Fe2 Fe1 S1 C1 100.16(5) . . . . ?
C12 Fe1 S1 Fe2 21.50(11) . . . . ?
C12 Fe1 S1 Fe2 106.15(4) 6_565 . . . ?
C11 Fe1 S1 Fe2 -156.03(5) . . . . ?
S1 Fe1 S1 Fe2 -51.578(14) 6_565 . . . ?
C22 Fe2 S1 C1 -137.23(14) . . . . ?
C22 Fe2 S1 C1 144.01(7) 6_565 . . . ?
N4 Fe2 S1 C1 36.29(6) . . . . ?
S1 Fe2 S1 C1 -56.93(6) 6_565 . . . ?
Fe1 Fe2 S1 C1 -108.40(5) . . . . ?
C22 Fe2 S1 Fe1 -28.83(14) . . . . ?
C22 Fe2 S1 Fe1 -107.59(5) 6_565 . . . ?
N4 Fe2 S1 Fe1 144.68(4) . . . . ?
S1 Fe2 S1 Fe1 51.473(14) 6_565 . . . ?
Fe1 S1 C1 C2 -65.03(12) . . . . ?
Fe2 S1 C1 C2 6.58(13) . . . . ?
S1 C1 C2 C1 65.52(18) . . . 6_565 ?
S1 C1 C2 C3 -62.41(16) . . . . ?
S1 C1 C2 C21 -178.52(11) . . . . ?
C1 C2 C3 N4 -63.44(11) 6_565 . . . ?
C1 C2 C3 N4 63.44(11) . . . . ?
C21 C2 C3 N4 180.0 . . . . ?
C2 C3 N4 Fe2 0.0 . . . . ?
C22 Fe2 N4 C3 134.03(5) . . . . ?
C22 Fe2 N4 C3 -134.03(5) 6_565 . . . ?
S1 Fe2 N4 C3 43.505(10) 6_565 . . . ?
S1 Fe2 N4 C3 -43.505(10) . . . . ?
Fe1 Fe2 N4 C3 0.0 . . . . ?
C12 Fe1 C11 O11 46.36(5) . . . . ?
C12 Fe1 C11 O11 -46.37(4) 6_565 . . . ?
S1 Fe1 C11 O11 -134.625(17) . . . . ?
S1 Fe1 C11 O11 134.624(18) 6_565 . . . ?
Fe2 Fe1 C11 O11 180.000(4) . . . . ?
C12 Fe1 C12 O12 -100(4) 6_565 . . . ?
C11 Fe1 C12 O12 161(4) . . . . ?
S1 Fe1 C12 O12 -16(4) . . . . ?
S1 Fe1 C12 O12 57(4) 6_565 . . . ?
Fe2 Fe1 C12 O12 2(4) . . . . ?
C22 Fe2 C22 O22 51.4(12) 6_565 . . . ?
N4 Fe2 C22 O22 158.9(12) . . . . ?
S1 Fe2 C22 O22 -107.7(12) 6_565 . . . ?
S1 Fe2 C22 O22 -27.9(13) . . . . ?
Fe1 Fe2 C22 O22 -52.5(12) . . . . ?
